data_7158276
loop_
_publ_author_name
'Ramaraju, Andhavaram'
'Upare, Atul'
'Blanch, Ewan W.'
'Maniam, Subashani'
'Sridhar, Balasubramanian'
'Bathula, Surendar Reddy'
'Raji Reddy, Chada'

_publ_section_title
;
 Chemoselective [3 + 2] annulation of oxime acetate with
 2-aryl-3-ethoxycarbonyl-pyrroline-4,5-dione: an entry to
 pyrrolo[2,3-<i>b</i>]pyrrole derivatives.
;
_journal_issue 36
_journal_name_full 'Organic &amp; biomolecular chemistry'
_journal_page_first 7875
_journal_page_last 7882
_journal_paper_doi 10.1039/d1ob00990g
_journal_volume 19
_journal_year 2021
_chemical_formula_moiety 'C21 H17 Cl N2 O4'
_chemical_formula_sum 'C21 H17 Cl N2 O4'
_chemical_formula_weight 396.82
_space_group_crystal_system monoclinic
_space_group_IT_number 15
_space_group_name_Hall '-C 2yc'
_space_group_name_H-M_alt 'C 1 2/c 1'
_atom_sites_solution_hydrogens mixed
_audit_creation_method SHELXL-2018/3
_audit_update_record
;
2019-11-21 deposited with the CCDC.	2021-08-23 downloaded from the CCDC.
;
_cell_angle_alpha 90
_cell_angle_beta 108.0280(10)
_cell_angle_gamma 90
_cell_formula_units_Z 8
_cell_length_a 27.3068(11)
_cell_length_b 7.9003(3)
_cell_length_c 18.7137(8)
_cell_measurement_reflns_used 8062
_cell_measurement_temperature 294(2)
_cell_measurement_theta_max 26.77
_cell_measurement_theta_min 2.34
_cell_volume 3838.9(3)
_computing_cell_refinement 'SAINT (Bruker, 2001)'
_computing_data_collection 'SMART (Bruker, 2001)'
_computing_data_reduction 'SAINT (Bruker, 2001)'
_computing_molecular_graphics 'SHELXL2014 (Sheldrick, 2015)'
_computing_publication_material 'SHELXL2014 (Sheldrick, 2015)'
_computing_structure_refinement 'SHELXL-2014/7 (Sheldrick, 2015)'
_computing_structure_solution 'SHELXL-2014/7 (Sheldrick, 2015)'
_diffrn_ambient_temperature 294(2)
_diffrn_measured_fraction_theta_full 1.000
_diffrn_measured_fraction_theta_max 1.000
_diffrn_measurement_device_type 'Bruker SMART APEX CCD area-detector'
_diffrn_measurement_method \w
_diffrn_radiation_type MoK\a
_diffrn_radiation_wavelength 0.71073
_diffrn_reflns_av_R_equivalents 0.0236
_diffrn_reflns_av_unetI/netI 0.0173
_diffrn_reflns_Laue_measured_fraction_full 1.000
_diffrn_reflns_Laue_measured_fraction_max 1.000
_diffrn_reflns_limit_h_max 32
_diffrn_reflns_limit_h_min -32
_diffrn_reflns_limit_k_max 9
_diffrn_reflns_limit_k_min -9
_diffrn_reflns_limit_l_max 22
_diffrn_reflns_limit_l_min -22
_diffrn_reflns_number 18454
_diffrn_reflns_point_group_measured_fraction_full 1.000
_diffrn_reflns_point_group_measured_fraction_max 1.000
_diffrn_reflns_theta_full 24.999
_diffrn_reflns_theta_max 24.999
_diffrn_reflns_theta_min 2.289
_exptl_absorpt_coefficient_mu 0.229
_exptl_absorpt_correction_T_max 0.97
_exptl_absorpt_correction_T_min 0.94
_exptl_absorpt_correction_type multi-scan
_exptl_absorpt_process_details 'SADABS; Bruker,2001'
_exptl_crystal_colour colorless
_exptl_crystal_density_diffrn 1.373
_exptl_crystal_description block
_exptl_crystal_F_000 1648
_exptl_crystal_size_max 0.210
_exptl_crystal_size_mid 0.170
_exptl_crystal_size_min 0.120
_refine_diff_density_max 1.131
_refine_diff_density_min -0.632
_refine_diff_density_rms 0.063
_refine_ls_extinction_method none
_refine_ls_goodness_of_fit_ref 1.102
_refine_ls_hydrogen_treatment mixed
_refine_ls_matrix_type full
_refine_ls_number_parameters 227
_refine_ls_number_reflns 3396
_refine_ls_number_restraints 8
_refine_ls_restrained_S_all 1.113
_refine_ls_R_factor_all 0.0890
_refine_ls_R_factor_gt 0.0808
_refine_ls_shift/su_max 0.000
_refine_ls_shift/su_mean 0.000
_refine_ls_structure_factor_coef Fsqd
_refine_ls_weighting_details 'w=1/[\s^2^(Fo^2^)+(0.0861P)^2^+9.2499P] where P=(Fo^2^+2Fc^2^)/3'
_refine_ls_weighting_scheme calc
_refine_ls_wR_factor_gt 0.2084
_refine_ls_wR_factor_ref 0.2161
_reflns_Friedel_coverage 0.000
_reflns_number_gt 2932
_reflns_number_total 3396
_reflns_threshold_expression 'I > 2\s(I)'
_cod_data_source_file d1ob00990g2.cif
_cod_data_source_block BG13m
_cod_depositor_comments 'Adding full bibliography for 7158276.cif.'
_cod_original_sg_symbol_H-M 'C 2/c'
_cod_database_code 7158276
_shelx_shelxl_version_number 2018/3
_shelx_space_group_comment
;
The symmetry employed for this shelxl refinement is uniquely defined
by the following loop, which should always be used as a source of
symmetry information in preference to the above space-group names.
They are only intended as comments.
;
_shelx_estimated_absorpt_t_min 0.953
_shelx_estimated_absorpt_t_max 0.973

loop_
_space_group_symop_operation_xyz
'x, y, z'
'-x, y, -z+1/2'
'x+1/2, y+1/2, z'
'-x+1/2, y+1/2, -z+1/2'
'-x, -y, -z'
'x, -y, z-1/2'
'-x+1/2, -y+1/2, -z'
'x+1/2, -y+1/2, z-1/2'

loop_
_atom_site_label
_atom_site_type_symbol
_atom_site_fract_x
_atom_site_fract_y
_atom_site_fract_z
_atom_site_U_iso_or_equiv
_atom_site_adp_type
_atom_site_occupancy
_atom_site_site_symmetry_order
_atom_site_calc_flag
_atom_site_refinement_flags_posn
_atom_site_refinement_flags_adp
_atom_site_refinement_flags_occupancy
_atom_site_disorder_assembly
_atom_site_disorder_group
C1 C 0.16824(13) 0.7506(5) 1.15551(19) 0.0603(9) Uani 1 1 d . . . . .
C2 C 0.19951(16) 0.6512(6) 1.2136(2) 0.0792(12) Uani 1 1 d . . . . .
H2 H 0.209110 0.543992 1.202324 0.095 Uiso 1 1 calc R U . . .
C3 C 0.21657(19) 0.7065(8) 1.2868(2) 0.0941(14) Uani 1 1 d . . . . .
H3 H 0.237492 0.637333 1.324075 0.113 Uiso 1 1 calc R U . . .
C4 C 0.2027(2) 0.8638(8) 1.3047(3) 0.0939(14) Uani 1 1 d . . . . .
H4 H 0.214047 0.901186 1.354289 0.113 Uiso 1 1 calc R U . . .
C5 C 0.17226(18) 0.9654(6) 1.2500(3) 0.0824(12) Uani 1 1 d . . . . .
H5 H 0.162468 1.071462 1.262316 0.099 Uiso 1 1 calc R U . . .
C6 C 0.15577(14) 0.9106(5) 1.1755(2) 0.0661(9) Uani 1 1 d . . . . .
C7 C 0.15320(12) 0.6778(4) 1.07849(19) 0.0544(8) Uani 1 1 d . . . . .
C8 C 0.14413(12) 0.6424(4) 0.94935(18) 0.0541(8) Uani 1 1 d . . . . .
C9 C 0.19660(13) 0.6472(4) 0.93643(17) 0.0544(8) Uani 1 1 d . . . . .
C10 C 0.22357(12) 0.4784(4) 0.96244(18) 0.0535(8) Uani 1 1 d . . . . .
C11 C 0.14541(12) 0.4694(4) 0.9931(2) 0.0545(8) Uani 1 1 d . . . . .
C12 C 0.13973(13) 0.7758(4) 1.00599(19) 0.0552(8) Uani 1 1 d . . . . .
H12A H 0.163733 0.867978 1.008989 0.066 Uiso 1 1 calc R U . . .
H12B H 0.105053 0.820987 0.993053 0.066 Uiso 1 1 calc R U . . .
C13 C 0.09934(17) 0.3537(6) 0.9644(3) 0.0895(7) Uani 1 1 d . . . . .
C14 C 0.09683(17) 0.2374(5) 0.9078(3) 0.0895(7) Uani 1 1 d . . . . .
H14 H 0.123366 0.231541 0.886462 0.107 Uiso 1 1 calc R U . . .
C15 C 0.05464(16) 0.1293(6) 0.8828(3) 0.0895(7) Uani 1 1 d D . . . .
H15 H 0.051526 0.057364 0.842308 0.107 Uiso 1 1 calc R U . A 1
C16 C 0.0177(3) 0.1301(10) 0.9186(5) 0.0895(7) Uani 0.677(7) 1 d D . P B 1
H16 H -0.007356 0.046072 0.907743 0.107 Uiso 0.677(7) 1 calc R U P B 1
C16D C 0.0119(6) 0.157(2) 0.9044(9) 0.0895(7) Uani 0.323(7) 1 d D . P B 2
H16D H -0.019994 0.114065 0.876520 0.107 Uiso 0.323(7) 1 calc R U P B 2
C17 C 0.01737(17) 0.2506(5) 0.9691(3) 0.0895(7) Uani 1 1 d D . . . .
H17 H -0.010710 0.260623 0.986954 0.107 Uiso 1 1 calc R U . B 1
C18 C 0.05926(16) 0.3610(6) 0.9948(3) 0.0895(7) Uani 1 1 d . . . . .
H18 H 0.060110 0.439161 1.032344 0.107 Uiso 1 1 calc R U . . .
C19 C 0.10052(16) 0.6499(5) 0.8758(2) 0.0738(11) Uani 1 1 d . . . . .
C21 C 0.0636(3) 0.4368(12) 0.7158(4) 0.1199(12) Uani 0.677(7) 1 d D . P B 1
H21A H 0.092859 0.363997 0.722555 0.180 Uiso 0.677(7) 1 calc R U P B 1
H21B H 0.043514 0.438471 0.663648 0.180 Uiso 0.677(7) 1 calc R U P B 1
H21C H 0.042917 0.395485 0.745156 0.180 Uiso 0.677(7) 1 calc R U P B 1
C20 C 0.0813(4) 0.6085(13) 0.7401(4) 0.1199(12) Uani 0.677(7) 1 d D . P B 1
H20A H 0.052465 0.681867 0.738225 0.144 Uiso 0.677(7) 1 calc R U P B 1
H20B H 0.100151 0.656099 0.708591 0.144 Uiso 0.677(7) 1 calc R U P B 1
C20D C 0.0714(7) 0.499(3) 0.7616(8) 0.1199(12) Uani 0.323(7) 1 d D . P B 2
H20C H 0.078165 0.379510 0.757364 0.144 Uiso 0.323(7) 1 calc R U P B 2
H20D H 0.039218 0.512503 0.772823 0.144 Uiso 0.323(7) 1 calc R U P B 2
C21D C 0.0712(8) 0.593(3) 0.6937(8) 0.1199(12) Uani 0.323(7) 1 d D . P B 2
H21D H 0.062216 0.708820 0.698541 0.180 Uiso 0.323(7) 1 calc R U P B 2
H21E H 0.046355 0.543389 0.650688 0.180 Uiso 0.323(7) 1 calc R U P B 2
H21F H 0.104733 0.587458 0.687539 0.180 Uiso 0.323(7) 1 calc R U P B 2
N1 N 0.19217(11) 0.3870(4) 0.98826(17) 0.0571(7) Uani 1 1 d . . . . .
H1N H 0.2002(16) 0.295(6) 1.006(2) 0.072(12) Uiso 1 1 d . . . . .
N2 N 0.15408(11) 0.5169(4) 1.07148(16) 0.0603(7) Uani 1 1 d . . . . .
O1 O 0.05859(12) 0.7001(4) 0.8692(2) 0.1028(11) Uani 1 1 d . . . . .
O2 O 0.11612(15) 0.5870(6) 0.82018(19) 0.1199(12) Uani 1 1 d D . . . .
O3 O 0.21541(10) 0.7632(3) 0.91316(15) 0.0717(7) Uani 1 1 d . . . . .
O4 O 0.26618(9) 0.4391(3) 0.95848(15) 0.0644(7) Uani 1 1 d . . . . .
Cl1 Cl 0.11818(5) 1.05101(14) 1.10958(7) 0.0900(4) Uani 1 1 d . . . . .

loop_
_atom_site_aniso_label
_atom_site_aniso_U_11
_atom_site_aniso_U_22
_atom_site_aniso_U_33
_atom_site_aniso_U_23
_atom_site_aniso_U_13
_atom_site_aniso_U_12
C1 0.0571(19) 0.066(2) 0.060(2) 0.0029(17) 0.0206(16) -0.0009(16)
C2 0.082(3) 0.088(3) 0.066(2) 0.007(2) 0.020(2) 0.016(2)
C3 0.096(3) 0.122(4) 0.060(2) 0.011(3) 0.016(2) 0.015(3)
C4 0.096(3) 0.122(4) 0.064(3) -0.014(3) 0.025(2) -0.010(3)
C5 0.088(3) 0.083(3) 0.079(3) -0.019(2) 0.031(2) -0.010(2)
C6 0.063(2) 0.064(2) 0.073(2) -0.0004(18) 0.0248(18) -0.0032(17)
C7 0.0492(17) 0.0532(19) 0.0608(19) 0.0056(15) 0.0171(14) 0.0014(14)
C8 0.0534(18) 0.0477(17) 0.0556(18) 0.0053(14) 0.0087(14) -0.0035(14)
C9 0.0590(18) 0.0542(19) 0.0464(17) 0.0003(14) 0.0110(14) -0.0074(15)
C10 0.0506(18) 0.0539(18) 0.0524(18) -0.0055(14) 0.0108(14) -0.0049(14)
C11 0.0525(18) 0.0452(17) 0.063(2) 0.0056(14) 0.0146(15) 0.0001(14)
C12 0.0538(18) 0.0473(17) 0.063(2) 0.0051(15) 0.0156(15) -0.0004(14)
C13 0.0659(11) 0.0659(11) 0.1264(17) 0.0119(10) 0.0148(11) -0.0077(9)
C14 0.0659(11) 0.0659(11) 0.1264(17) 0.0119(10) 0.0148(11) -0.0077(9)
C15 0.0659(11) 0.0659(11) 0.1264(17) 0.0119(10) 0.0148(11) -0.0077(9)
C16 0.0659(11) 0.0659(11) 0.1264(17) 0.0119(10) 0.0148(11) -0.0077(9)
C16D 0.0659(11) 0.0659(11) 0.1264(17) 0.0119(10) 0.0148(11) -0.0077(9)
C17 0.0659(11) 0.0659(11) 0.1264(17) 0.0119(10) 0.0148(11) -0.0077(9)
C18 0.0659(11) 0.0659(11) 0.1264(17) 0.0119(10) 0.0148(11) -0.0077(9)
C19 0.070(3) 0.061(2) 0.072(3) 0.0057(19) -0.004(2) -0.0103(19)
C21 0.119(2) 0.153(3) 0.0645(16) -0.0209(18) -0.0061(16) -0.025(2)
C20 0.119(2) 0.153(3) 0.0645(16) -0.0209(18) -0.0061(16) -0.025(2)
C20D 0.119(2) 0.153(3) 0.0645(16) -0.0209(18) -0.0061(16) -0.025(2)
C21D 0.119(2) 0.153(3) 0.0645(16) -0.0209(18) -0.0061(16) -0.025(2)
N1 0.0542(16) 0.0461(16) 0.0678(18) 0.0039(14) 0.0142(13) -0.0001(13)
N2 0.0650(17) 0.0527(17) 0.0639(18) 0.0086(13) 0.0208(14) 0.0013(13)
O1 0.0692(19) 0.091(2) 0.117(3) 0.0067(19) -0.0167(17) 0.0076(17)
O2 0.119(2) 0.153(3) 0.0645(16) -0.0209(18) -0.0061(16) -0.025(2)
O3 0.0804(17) 0.0672(16) 0.0719(16) 0.0116(13) 0.0301(14) -0.0087(13)
O4 0.0556(14) 0.0613(15) 0.0775(16) -0.0059(12) 0.0221(12) -0.0043(11)
Cl1 0.1092(9) 0.0662(7) 0.0901(8) 0.0004(5) 0.0244(6) 0.0235(6)

loop_
_atom_type_symbol
_atom_type_description
_atom_type_scat_dispersion_real
_atom_type_scat_dispersion_imag
_atom_type_scat_source
C C 0.0033 0.0016 'International Tables Vol C Tables 4.2.6.8 and 6.1.1.4'
H H 0.0000 0.0000 'International Tables Vol C Tables 4.2.6.8 and 6.1.1.4'
N N 0.0061 0.0033 'International Tables Vol C Tables 4.2.6.8 and 6.1.1.4'
O O 0.0106 0.0060 'International Tables Vol C Tables 4.2.6.8 and 6.1.1.4'
Cl Cl 0.1484 0.1585 'International Tables Vol C Tables 4.2.6.8 and 6.1.1.4'

loop_
_geom_angle_atom_site_label_1
_geom_angle_atom_site_label_2
_geom_angle_atom_site_label_3
_geom_angle
_geom_angle_site_symmetry_1
_geom_angle_site_symmetry_3
_geom_angle_publ_flag
C6 C1 C2 116.3(4) . . ?
C6 C1 C7 126.5(3) . . ?
C2 C1 C7 117.1(3) . . ?
C3 C2 C1 122.3(4) . . ?
C3 C2 H2 118.9 . . ?
C1 C2 H2 118.9 . . ?
C4 C3 C2 119.9(5) . . ?
C4 C3 H3 120.1 . . ?
C2 C3 H3 120.1 . . ?
C5 C4 C3 120.0(4) . . ?
C5 C4 H4 120.0 . . ?
C3 C4 H4 120.0 . . ?
C4 C5 C6 120.1(4) . . ?
C4 C5 H5 119.9 . . ?
C6 C5 H5 119.9 . . ?
C1 C6 C5 121.4(4) . . ?
C1 C6 Cl1 121.9(3) . . ?
C5 C6 Cl1 116.6(3) . . ?
N2 C7 C1 118.4(3) . . ?
N2 C7 C12 115.2(3) . . ?
C1 C7 C12 126.3(3) . . ?
C19 C8 C9 111.6(3) . . ?
C19 C8 C12 113.2(3) . . ?
C9 C8 C12 111.9(3) . . ?
C19 C8 C11 112.8(3) . . ?
C9 C8 C11 103.4(3) . . ?
C12 C8 C11 103.3(3) . . ?
O3 C9 C8 127.3(3) . . ?
O3 C9 C10 124.4(3) . . ?
C8 C9 C10 108.2(3) . . ?
O4 C10 N1 128.1(3) . . ?
O4 C10 C9 125.0(3) . . ?
N1 C10 C9 106.9(3) . . ?
N2 C11 N1 107.7(3) . . ?
N2 C11 C13 111.7(3) . . ?
N1 C11 C13 110.8(3) . . ?
N2 C11 C8 105.5(3) . . ?
N1 C11 C8 103.4(3) . . ?
C13 C11 C8 117.0(3) . . ?
C7 C12 C8 102.8(3) . . ?
C7 C12 H12A 111.2 . . ?
C8 C12 H12A 111.2 . . ?
C7 C12 H12B 111.2 . . ?
C8 C12 H12B 111.2 . . ?
H12A C12 H12B 109.1 . . ?
C18 C13 C14 118.9(4) . . ?
C18 C13 C11 120.4(5) . . ?
C14 C13 C11 120.7(4) . . ?
C13 C14 C15 120.1(5) . . ?
C13 C14 H14 119.9 . . ?
C15 C14 H14 119.9 . . ?
C16D C15 C14 119.8(9) . . ?
C16 C15 C14 119.3(6) . . ?
C16 C15 H15 120.3 . . ?
C14 C15 H15 120.3 . . ?
C17 C16 C15 120.9(7) . . ?
C17 C16 H16 119.6 . . ?
C15 C16 H16 119.6 . . ?
C15 C16D C17 118.2(13) . . ?
C15 C16D H16D 120.9 . . ?
C17 C16D H16D 120.9 . . ?
C16 C17 C18 120.0(6) . . ?
C16D C17 C18 119.2(8) . . ?
C16 C17 H17 120.0 . . ?
C18 C17 H17 120.0 . . ?
C13 C18 C17 119.9(5) . . ?
C13 C18 H18 120.0 . . ?
C17 C18 H18 120.0 . . ?
O1 C19 O2 125.1(4) . . ?
O1 C19 C8 124.9(4) . . ?
O2 C19 C8 110.0(4) . . ?
C20 C21 H21A 109.5 . . ?
C20 C21 H21B 109.5 . . ?
H21A C21 H21B 109.5 . . ?
C20 C21 H21C 109.5 . . ?
H21A C21 H21C 109.5 . . ?
H21B C21 H21C 109.5 . . ?
C21 C20 O2 104.4(7) . . ?
C21 C20 H20A 110.9 . . ?
O2 C20 H20A 110.9 . . ?
C21 C20 H20B 110.9 . . ?
O2 C20 H20B 110.9 . . ?
H20A C20 H20B 108.9 . . ?
C21D C20D O2 100.3(13) . . ?
C21D C20D H20C 111.7 . . ?
O2 C20D H20C 111.7 . . ?
C21D C20D H20D 111.7 . . ?
O2 C20D H20D 111.7 . . ?
H20C C20D H20D 109.5 . . ?
C20D C21D H21D 109.5 . . ?
C20D C21D H21E 109.5 . . ?
H21D C21D H21E 109.5 . . ?
C20D C21D H21F 109.5 . . ?
H21D C21D H21F 109.5 . . ?
H21E C21D H21F 109.5 . . ?
C10 N1 C11 117.2(3) . . ?
C10 N1 H1N 122(3) . . ?
C11 N1 H1N 120(3) . . ?
C7 N2 C11 110.8(3) . . ?
C19 O2 C20 118.4(5) . . ?
C19 O2 C20D 110.5(9) . . ?

loop_
_geom_bond_atom_site_label_1
_geom_bond_atom_site_label_2
_geom_bond_distance
_geom_bond_site_symmetry_2
_geom_bond_publ_flag
C1 C6 1.390(5) . ?
C1 C2 1.397(5) . ?
C1 C7 1.487(5) . ?
C2 C3 1.375(6) . ?
C2 H2 0.9300 . ?
C3 C4 1.371(7) . ?
C3 H3 0.9300 . ?
C4 C5 1.363(7) . ?
C4 H4 0.9300 . ?
C5 C6 1.394(6) . ?
C5 H5 0.9300 . ?
C6 Cl1 1.739(4) . ?
C7 N2 1.279(4) . ?
C7 C12 1.505(5) . ?
C8 C19 1.517(5) . ?
C8 C9 1.525(5) . ?
C8 C12 1.525(5) . ?
C8 C11 1.588(4) . ?
C9 O3 1.197(4) . ?
C9 C10 1.528(5) . ?
C10 O4 1.228(4) . ?
C10 N1 1.322(4) . ?
C11 N2 1.460(5) . ?
C11 N1 1.461(4) . ?
C11 C13 1.513(5) . ?
C12 H12A 0.9700 . ?
C12 H12B 0.9700 . ?
C13 C18 1.382(7) . ?
C13 C14 1.389(7) . ?
C14 C15 1.393(6) . ?
C14 H14 0.9300 . ?
C15 C16D 1.365(15) . ?
C15 C16 1.371(9) . ?
C15 H15 0.9300 . ?
C16 C17 1.344(10) . ?
C16 H16 0.9300 . ?
C16D C17 1.386(15) . ?
C16D H16D 0.9300 . ?
C17 C18 1.400(6) . ?
C17 H17 0.9300 . ?
C18 H18 0.9300 . ?
C19 O1 1.181(5) . ?
C19 O2 1.337(6) . ?
C21 C20 1.464(11) . ?
C21 H21A 0.9600 . ?
C21 H21B 0.9600 . ?
C21 H21C 0.9600 . ?
C20 O2 1.515(8) . ?
C20 H20A 0.9700 . ?
C20 H20B 0.9700 . ?
C20D C21D 1.469(17) . ?
C20D O2 1.533(13) . ?
C20D H20C 0.9700 . ?
C20D H20D 0.9700 . ?
C21D H21D 0.9600 . ?
C21D H21E 0.9600 . ?
C21D H21F 0.9600 . ?
N1 H1N 0.80(4) . ?

loop_
_geom_hbond_atom_site_label_D
_geom_hbond_atom_site_label_H
_geom_hbond_atom_site_label_A
_geom_hbond_distance_DH
_geom_hbond_distance_HA
_geom_hbond_distance_DA
_geom_hbond_angle_DHA
_geom_hbond_site_symmetry_A
_geom_hbond_publ_flag
N1 H1N O4 0.80(4) 2.08(4) 2.867(4) 167(4) 7_557 yes

loop_
_geom_torsion_atom_site_label_1
_geom_torsion_atom_site_label_2
_geom_torsion_atom_site_label_3
_geom_torsion_atom_site_label_4
_geom_torsion
_geom_torsion_site_symmetry_1
_geom_torsion_site_symmetry_2
_geom_torsion_site_symmetry_3
_geom_torsion_site_symmetry_4
_geom_torsion_publ_flag
C6 C1 C2 C3 0.9(6) . . . . ?
C7 C1 C2 C3 178.8(4) . . . . ?
C1 C2 C3 C4 0.3(8) . . . . ?
C2 C3 C4 C5 -0.3(8) . . . . ?
C3 C4 C5 C6 -0.9(7) . . . . ?
C2 C1 C6 C5 -2.2(6) . . . . ?
C7 C1 C6 C5 -179.8(4) . . . . ?
C2 C1 C6 Cl1 178.8(3) . . . . ?
C7 C1 C6 Cl1 1.1(5) . . . . ?
C4 C5 C6 C1 2.2(6) . . . . ?
C4 C5 C6 Cl1 -178.7(4) . . . . ?
C6 C1 C7 N2 -159.5(4) . . . . ?
C2 C1 C7 N2 22.8(5) . . . . ?
C6 C1 C7 C12 24.5(5) . . . . ?
C2 C1 C7 C12 -153.2(4) . . . . ?
C19 C8 C9 O3 67.9(5) . . . . ?
C12 C8 C9 O3 -60.1(4) . . . . ?
C11 C8 C9 O3 -170.6(3) . . . . ?
C19 C8 C9 C10 -115.1(3) . . . . ?
C12 C8 C9 C10 116.9(3) . . . . ?
C11 C8 C9 C10 6.4(3) . . . . ?
O3 C9 C10 O4 -4.4(5) . . . . ?
C8 C9 C10 O4 178.5(3) . . . . ?
O3 C9 C10 N1 176.3(3) . . . . ?
C8 C9 C10 N1 -0.8(3) . . . . ?
C19 C8 C11 N2 -135.6(3) . . . . ?
C9 C8 C11 N2 103.7(3) . . . . ?
C12 C8 C11 N2 -13.0(3) . . . . ?
C19 C8 C11 N1 111.4(3) . . . . ?
C9 C8 C11 N1 -9.2(3) . . . . ?
C12 C8 C11 N1 -126.0(3) . . . . ?
C19 C8 C11 C13 -10.7(5) . . . . ?
C9 C8 C11 C13 -131.3(4) . . . . ?
C12 C8 C11 C13 111.9(4) . . . . ?
N2 C7 C12 C8 -12.9(4) . . . . ?
C1 C7 C12 C8 163.2(3) . . . . ?
C19 C8 C12 C7 136.9(3) . . . . ?
C9 C8 C12 C7 -95.9(3) . . . . ?
C11 C8 C12 C7 14.6(3) . . . . ?
N2 C11 C13 C18 27.8(5) . . . . ?
N1 C11 C13 C18 147.9(4) . . . . ?
C8 C11 C13 C18 -94.0(5) . . . . ?
N2 C11 C13 C14 -151.5(4) . . . . ?
N1 C11 C13 C14 -31.4(5) . . . . ?
C8 C11 C13 C14 86.7(5) . . . . ?
C18 C13 C14 C15 -0.5(7) . . . . ?
C11 C13 C14 C15 178.8(4) . . . . ?
C13 C14 C15 C16D 11.3(10) . . . . ?
C13 C14 C15 C16 -5.0(7) . . . . ?
C14 C15 C16 C17 10.5(9) . . . . ?
C14 C15 C16D C17 -22.1(16) . . . . ?
C15 C16 C17 C18 -10.3(9) . . . . ?
C15 C16D C17 C18 22.3(16) . . . . ?
C14 C13 C18 C17 0.8(7) . . . . ?
C11 C13 C18 C17 -178.5(4) . . . . ?
C16 C17 C18 C13 4.5(8) . . . . ?
C16D C17 C18 C13 -11.7(10) . . . . ?
C9 C8 C19 O1 -155.1(4) . . . . ?
C12 C8 C19 O1 -27.8(5) . . . . ?
C11 C8 C19 O1 89.0(5) . . . . ?
C9 C8 C19 O2 26.6(4) . . . . ?
C12 C8 C19 O2 153.9(3) . . . . ?
C11 C8 C19 O2 -89.2(4) . . . . ?
O4 C10 N1 C11 174.6(3) . . . . ?
C9 C10 N1 C11 -6.1(4) . . . . ?
N2 C11 N1 C10 -101.3(3) . . . . ?
C13 C11 N1 C10 136.2(3) . . . . ?
C8 C11 N1 C10 10.1(4) . . . . ?
C1 C7 N2 C11 -171.9(3) . . . . ?
C12 C7 N2 C11 4.5(4) . . . . ?
N1 C11 N2 C7 115.7(3) . . . . ?
C13 C11 N2 C7 -122.4(3) . . . . ?
C8 C11 N2 C7 5.7(4) . . . . ?
O1 C19 O2 C20 11.4(8) . . . . ?
C8 C19 O2 C20 -170.3(5) . . . . ?
O1 C19 O2 C20D -31.1(10) . . . . ?
C8 C19 O2 C20D 147.2(9) . . . . ?
C21 C20 O2 C19 -111.6(7) . . . . ?
C21D C20D O2 C19 123.4(14) . . . . ?
